data_4036030
loop_
_publ_author_name
'Rizzo, Antonio'
'Mayer, Robert J.'
'Trauner, Dirk'

_publ_section_title
;
 Biomimetic Approach Toward Enterocin and Deoxyenterocin.
;
_journal_issue 3
_journal_name_full 'The Journal of organic chemistry'
_journal_page_first 1162
_journal_page_last 1175
_journal_paper_doi 10.1021/acs.joc.8b02273
_journal_volume 84
_journal_year 2019
_chemical_formula_moiety 'C7 H6 N2 O3'
_chemical_formula_sum 'C7 H6 N2 O3'
_chemical_formula_weight 166.14
_space_group_crystal_system triclinic
_space_group_IT_number 2
_space_group_name_Hall '-P 1'
_space_group_name_H-M_alt 'P -1'
_atom_sites_solution_hydrogens geom
_audit_block_code C7H6N2O3_tv041_trauner
_audit_creation_method SHELXL-2014
_audit_update_record 03-Feb-15
_cell_angle_alpha 80.562(2)
_cell_angle_beta 80.636(2)
_cell_angle_gamma 80.130(2)
_cell_formula_units_Z 2
_cell_length_a 3.7834(3)
_cell_length_b 9.5523(6)
_cell_length_c 10.0933(7)
_cell_measurement_reflns_used 2628
_cell_measurement_temperature 100(2)
_cell_measurement_theta_max 26.1985
_cell_measurement_theta_min 3.2112
_cell_volume 351.09(4)
_computing_cell_refinement 'APEX2 v2012.4-3 (Bruker AXS)'
_computing_data_collection 'Bruker Instrument Service v3.0.21'
_computing_data_reduction 'SAINT V8.18C (Bruker AXS Inc., 2011)'
_computing_structure_refinement
;

Sheldrick, G. M. (2008).

<i>Acta Cryst.</i> A<b>64</b>, 112--122.

;
_computing_structure_solution
;

A. Altomare, M. C. Burla, M. Camalli, G. L. Cascarano, C. Giacovazzo, A.

Guagliardi, A. G. G. Moliterni, G. Polidori, R. Spagna: SIR97: a new tool for

crystal structure determination and refinement; J. Appl. Crystallogr. 1999,

32, 115-119.

;
_diffrn_ambient_temperature 100(2)
_diffrn_detector_area_resol_mean 10.4167
_diffrn_measured_fraction_theta_full 0.998
_diffrn_measured_fraction_theta_max 0.997
_diffrn_measurement_device 'fixed-chi three-circle diffractometer'
_diffrn_measurement_device_type 'Bruker D8Venture'
_diffrn_measurement_method 'mix of phi and omega scans'
_diffrn_radiation_collimation 'focusing mirrors'
_diffrn_radiation_monochromator 'focusing mirrors'
_diffrn_radiation_type MoK\a
_diffrn_radiation_wavelength 0.71073
_diffrn_reflns_av_R_equivalents 0.0256
_diffrn_reflns_av_unetI/netI 0.0228
_diffrn_reflns_Laue_measured_fraction_full 0.998
_diffrn_reflns_Laue_measured_fraction_max 0.997
_diffrn_reflns_limit_h_max 4
_diffrn_reflns_limit_h_min -4
_diffrn_reflns_limit_k_max 11
_diffrn_reflns_limit_k_min -11
_diffrn_reflns_limit_l_max 11
_diffrn_reflns_limit_l_min -12
_diffrn_reflns_number 5996
_diffrn_reflns_point_group_measured_fraction_full 0.998
_diffrn_reflns_point_group_measured_fraction_max 0.997
_diffrn_reflns_theta_full 25.240
_diffrn_reflns_theta_max 26.40
_diffrn_reflns_theta_min 3.211
_diffrn_source 'rotating anode (TXS)'
_diffrn_source_current 50
_diffrn_source_power 2.5
_diffrn_source_type 'Bruker TXS'
_diffrn_source_voltage 50
_exptl_absorpt_coefficient_mu 0.126
_exptl_absorpt_correction_T_max 0.9585
_exptl_absorpt_correction_T_min 0.8994
_exptl_absorpt_correction_type multi-scan
_exptl_absorpt_process_details 'SADABS V2014/4 (Bruker AXS Inc.)'
_exptl_crystal_colour orange
_exptl_crystal_density_diffrn 1.572
_exptl_crystal_density_method 'not measured'
_exptl_crystal_description rod
_exptl_crystal_F_000 172
_exptl_crystal_size_max 0.100
_exptl_crystal_size_mid 0.030
_exptl_crystal_size_min 0.030
_refine_diff_density_max 0.218
_refine_diff_density_min -0.182
_refine_diff_density_rms 0.043
_refine_ls_extinction_method none
_refine_ls_goodness_of_fit_ref 1.083
_refine_ls_hydrogen_treatment constr
_refine_ls_matrix_type full
_refine_ls_number_parameters 110
_refine_ls_number_reflns 1426
_refine_ls_number_restraints 0
_refine_ls_restrained_S_all 1.083
_refine_ls_R_factor_all 0.0409
_refine_ls_R_factor_gt 0.0320
_refine_ls_shift/su_max 0.001
_refine_ls_shift/su_mean 0.000
_refine_ls_structure_factor_coef Fsqd
_refine_ls_weighting_details 'w=1/[\s^2^(Fo^2^)+(0.0466P)^2^+0.0901P] where P=(Fo^2^+2Fc^2^)/3'
_refine_ls_weighting_scheme calc
_refine_ls_wR_factor_gt 0.0860
_refine_ls_wR_factor_ref 0.0902
_reflns_d_resolution_high 0.8010
_reflns_Friedel_coverage 0.000
_reflns_number_gt 1191
_reflns_number_total 1426
_reflns_threshold_expression 'I > 2\s(I)'
_cod_data_source_file jo8b02273_si_001.cif
_cod_data_source_block tv041
_cod_database_code 4036030
_shelx_space_group_comment
;

The symmetry employed for this shelxl refinement is uniquely defined

by the following loop, which should always be used as a source of

symmetry information in preference to the above space-group names.

They are only intended as comments.

;
_shelxl_version_number 2014-3
_shelx_title '                                tv041 in P-1 (2) sir97'
_shelx_f_calc_maximum 105.90
_shelx_f_squared_multiplier 1.000

loop_
_space_group_symop_operation_xyz
'x, y, z'
'-x, -y, -z'

loop_
_atom_site_label
_atom_site_type_symbol
_atom_site_fract_x
_atom_site_fract_y
_atom_site_fract_z
_atom_site_U_iso_or_equiv
_atom_site_adp_type
_atom_site_occupancy
_atom_site_site_symmetry_order
_atom_site_calc_flag
_atom_site_refinement_flags_posn
_atom_site_refinement_flags_adp
C1 C 0.6048(4) 0.71205(14) 0.52035(13) 0.0177(3) Uani 1 1 d . .
H1 H 0.7536 0.6441 0.5751 0.021 Uiso 1 1 calc R U
C2 C 0.6070(3) 0.69870(13) 0.38026(13) 0.0151(3) Uani 1 1 d . .
C3 C 0.4487(3) 0.79419(13) 0.28585(12) 0.0157(3) Uani 1 1 d . .
H3 H 0.3149 0.8828 0.3082 0.019 Uiso 1 1 calc R U
C4 C 0.4858(3) 0.75965(13) 0.15202(12) 0.0149(3) Uani 1 1 d . .
C5 C 0.6729(3) 0.63145(13) 0.11975(12) 0.0157(3) Uani 1 1 d . .
H5 H 0.6942 0.6096 0.0300 0.019 Uiso 1 1 calc R U
C6 C 0.8356(3) 0.53076(14) 0.22065(13) 0.0159(3) Uani 1 1 d . .
C7 C 0.3549(4) 0.83958(14) -0.07376(12) 0.0181(3) Uani 1 1 d . .
H7A H 0.2219 0.9221 -0.1253 0.027 Uiso 1 1 calc R U
H7B H 0.2532 0.7528 -0.0774 0.027 Uiso 1 1 calc R U
H7C H 0.6108 0.8277 -0.1132 0.027 Uiso 1 1 calc R U
N1 N 0.3951(3) 0.81893(12) 0.57045(10) 0.0185(3) Uani 1 1 d . .
N2 N 0.2090(4) 0.91222(13) 0.61266(12) 0.0265(3) Uani 1 1 d . .
O1 O 0.7980(2) 0.57088(9) 0.35079(8) 0.0167(2) Uani 1 1 d . .
O2 O 1.0077(2) 0.41256(9) 0.20968(9) 0.0200(2) Uani 1 1 d . .
O3 O 0.3238(2) 0.86330(9) 0.06559(9) 0.0174(2) Uani 1 1 d . .

loop_
_atom_site_aniso_label
_atom_site_aniso_U_11
_atom_site_aniso_U_22
_atom_site_aniso_U_33
_atom_site_aniso_U_23
_atom_site_aniso_U_13
_atom_site_aniso_U_12
C1 0.0206(7) 0.0151(6) 0.0167(6) -0.0020(5) -0.0040(5) 0.0009(5)
C2 0.0139(6) 0.0142(6) 0.0175(6) -0.0038(5) -0.0007(5) -0.0027(5)
C3 0.0159(6) 0.0138(6) 0.0172(6) -0.0036(5) -0.0014(5) -0.0010(5)
C4 0.0129(6) 0.0150(6) 0.0170(6) 0.0006(5) -0.0036(5) -0.0040(5)
C5 0.0165(6) 0.0176(7) 0.0134(6) -0.0029(5) -0.0017(5) -0.0030(5)
C6 0.0156(6) 0.0170(7) 0.0153(6) -0.0039(5) -0.0004(5) -0.0037(5)
C7 0.0200(7) 0.0200(7) 0.0146(6) -0.0028(5) -0.0052(5) -0.0004(5)
N1 0.0239(6) 0.0198(6) 0.0121(5) -0.0016(4) -0.0052(4) -0.0025(5)
N2 0.0344(7) 0.0257(7) 0.0181(6) -0.0072(5) -0.0062(5) 0.0051(5)
O1 0.0204(5) 0.0142(5) 0.0146(5) -0.0026(4) -0.0037(4) 0.0014(4)
O2 0.0245(5) 0.0148(5) 0.0190(5) -0.0037(4) -0.0029(4) 0.0034(4)
O3 0.0215(5) 0.0156(5) 0.0148(5) -0.0018(4) -0.0057(4) 0.0012(4)

loop_
_atom_type_symbol
_atom_type_description
_atom_type_scat_dispersion_real
_atom_type_scat_dispersion_imag
_atom_type_scat_source
C C 0.0033 0.0016 'International Tables Vol C Tables 4.2.6.8 and 6.1.1.4'
H H 0.0000 0.0000 'International Tables Vol C Tables 4.2.6.8 and 6.1.1.4'
N N 0.0061 0.0033 'International Tables Vol C Tables 4.2.6.8 and 6.1.1.4'
O O 0.0106 0.0060 'International Tables Vol C Tables 4.2.6.8 and 6.1.1.4'

loop_
_geom_angle_atom_site_label_1
_geom_angle_atom_site_label_2
_geom_angle_atom_site_label_3
_geom_angle
N1 C1 C2 118.68(12)
N1 C1 H1 120.7
C2 C1 H1 120.7
C3 C2 O1 121.69(11)
C3 C2 C1 127.73(12)
O1 C2 C1 110.58(11)
C2 C3 C4 118.64(11)
C2 C3 H3 120.7
C4 C3 H3 120.7
O3 C4 C5 125.32(11)
O3 C4 C3 113.70(11)
C5 C4 C3 120.99(11)
C4 C5 C6 119.89(12)
C4 C5 H5 120.1
C6 C5 H5 120.1
O2 C6 O1 114.51(11)
O2 C6 C5 128.41(12)
O1 C6 C5 117.08(11)
O3 C7 H7A 109.5
O3 C7 H7B 109.5
H7A C7 H7B 109.5
O3 C7 H7C 109.5
H7A C7 H7C 109.5
H7B C7 H7C 109.5
N2 N1 C1 178.95(13)
C2 O1 C6 121.70(10)
C4 O3 C7 117.74(10)

loop_
_geom_bond_atom_site_label_1
_geom_bond_atom_site_label_2
_geom_bond_distance
C1 N1 1.2994(17)
C1 C2 1.4389(17)
C1 H1 0.9500
C2 C3 1.3462(18)
C2 O1 1.3595(15)
C3 C4 1.4219(17)
C3 H3 0.9500
C4 O3 1.3416(16)
C4 C5 1.3656(17)
C5 C6 1.4217(18)
C5 H5 0.9500
C6 O2 1.2152(15)
C6 O1 1.4064(15)
C7 O3 1.4439(14)
C7 H7A 0.9800
C7 H7B 0.9800
C7 H7C 0.9800
N1 N2 1.1329(16)

loop_
_geom_torsion_atom_site_label_1
_geom_torsion_atom_site_label_2
_geom_torsion_atom_site_label_3
_geom_torsion_atom_site_label_4
_geom_torsion
N1 C1 C2 C3 8.9(2)
N1 C1 C2 O1 -170.97(11)
O1 C2 C3 C4 -0.38(18)
C1 C2 C3 C4 179.74(12)
C2 C3 C4 O3 -178.77(11)
C2 C3 C4 C5 1.07(18)
O3 C4 C5 C6 179.42(11)
C3 C4 C5 C6 -0.39(18)
C4 C5 C6 O2 179.46(12)
C4 C5 C6 O1 -0.90(17)
C3 C2 O1 C6 -0.97(17)
C1 C2 O1 C6 178.92(10)
O2 C6 O1 C2 -178.71(10)
C5 C6 O1 C2 1.61(16)
C5 C4 O3 C7 -1.43(17)
C3 C4 O3 C7 178.40(10)
